data_7128163
loop_
_publ_author_name
'Tse, Yuen Cheong'
'Docker, Andrew'
'Zhang, Zongyao'
'Beer, Paul D.'

_publ_section_title
;
 Lithium halide ion-pair recognition with halogen bonding and chalcogen
 bonding heteroditopic macrocycles.
;
_journal_issue 40
_journal_name_full 'Chemical communications (Cambridge, England)'
_journal_page_first 4950
_journal_page_last 4953
_journal_paper_doi 10.1039/d1cc01287h
_journal_volume 57
_journal_year 2021
_chemical_formula_sum 'C45 H42 I2 N8 O6.2'
_chemical_formula_weight 1047.86
_space_group_crystal_system monoclinic
_space_group_IT_number 15
_space_group_name_Hall '-C 2yc'
_space_group_name_H-M_alt 'C 1 2/c 1'
_atom_sites_solution_hydrogens geom
_audit_creation_method SHELXL-2014/7
_audit_update_record
;
2021-03-10 deposited with the CCDC.	2021-04-14 downloaded from the CCDC.
;
_cell_angle_alpha 90
_cell_angle_beta 105.1990(10)
_cell_angle_gamma 90
_cell_formula_units_Z 8
_cell_length_a 25.3739(2)
_cell_length_b 27.4143(2)
_cell_length_c 14.36510(10)
_cell_measurement_reflns_used 28060
_cell_measurement_temperature 150(2)
_cell_measurement_theta_max 75.9460
_cell_measurement_theta_min 3.5730
_cell_volume 9642.95(13)
_computing_cell_refinement 'CrysAlisPro 1.171.39.46 (Rigaku OD, 2018)'
_computing_data_collection 'CrysAlisPro 1.171.39.46 (Rigaku OD, 2018)'
_computing_data_reduction 'CrysAlisPro 1.171.39.46 (Rigaku OD, 2018)'
_computing_structure_refinement 'SHELXL-2014/7 (Sheldrick, 2014)'
_diffrn_ambient_temperature 150(2)
_diffrn_detector_area_resol_mean 10.4102
_diffrn_measured_fraction_theta_full 1.000
_diffrn_measured_fraction_theta_max 0.993
_diffrn_measurement_device_type 'SuperNova, Dual, Cu at home/near, Atlas'
_diffrn_measurement_method '\w scans'
_diffrn_radiation_type CuK\a
_diffrn_radiation_wavelength 1.54178
_diffrn_reflns_av_R_equivalents 0.0334
_diffrn_reflns_av_unetI/netI 0.0199
_diffrn_reflns_Laue_measured_fraction_full 1.000
_diffrn_reflns_Laue_measured_fraction_max 0.993
_diffrn_reflns_limit_h_max 25
_diffrn_reflns_limit_h_min -31
_diffrn_reflns_limit_k_max 34
_diffrn_reflns_limit_k_min -34
_diffrn_reflns_limit_l_max 17
_diffrn_reflns_limit_l_min -18
_diffrn_reflns_number 59983
_diffrn_reflns_point_group_measured_fraction_full 1.000
_diffrn_reflns_point_group_measured_fraction_max 0.993
_diffrn_reflns_theta_full 67.679
_diffrn_reflns_theta_max 76.207
_diffrn_reflns_theta_min 3.606
_diffrn_source 'micro-focus sealed X-ray tube'
_exptl_absorpt_coefficient_mu 10.681
_exptl_absorpt_correction_T_max 0.08176
_exptl_absorpt_correction_T_min 0.01028
_exptl_absorpt_correction_type sphere
_exptl_absorpt_process_details
; 
CrysAlisPro 1.171.39.46 (Rigaku Oxford Diffraction, 2018) 
Spherical absorption correction 
 using equivalent radius and absorption coefficient. 
Empirical absorption correction using spherical harmonics, 
 implemented in SCALE3 ABSPACK scaling algorithm. 
;
_exptl_crystal_colour colourless
_exptl_crystal_density_diffrn 1.444
_exptl_crystal_description sphere
_exptl_crystal_F_000 4189
_exptl_crystal_size_max 0.300
_exptl_crystal_size_mid 0.300
_exptl_crystal_size_min 0.300
_exptl_crystal_size_rad 0.300
_refine_diff_density_max 3.051
_refine_diff_density_min -0.462
_refine_diff_density_rms 0.279
_refine_ls_extinction_method none
_refine_ls_goodness_of_fit_ref 1.099
_refine_ls_hydrogen_treatment constr
_refine_ls_matrix_type full
_refine_ls_number_parameters 561
_refine_ls_number_reflns 10028
_refine_ls_number_restraints 6
_refine_ls_restrained_S_all 1.099
_refine_ls_R_factor_all 0.0830
_refine_ls_R_factor_gt 0.0810
_refine_ls_shift/su_max 0.001
_refine_ls_shift/su_mean 0.000
_refine_ls_structure_factor_coef Fsqd
_refine_ls_weighting_details 'w=1/[\s^2^(Fo^2^)+(0.2000P)^2^] where P=(Fo^2^+2Fc^2^)/3'
_refine_ls_weighting_scheme calc
_refine_ls_wR_factor_gt 0.2274
_refine_ls_wR_factor_ref 0.2347
_reflns_Friedel_coverage 0.000
_reflns_number_gt 9257
_reflns_number_total 10028
_reflns_threshold_expression 'I > 2\s(I)'
_cod_data_source_file d1cc01287h2.cif
_cod_data_source_block 001zy19s
_cod_depositor_comments 'Adding full bibliography for 7128162--7128163.cif.'
_cod_original_sg_symbol_H-M 'C 2/c'
_cod_original_formula_sum 'C45 H42 I2 N8 O6.20'
_cod_database_code 7128163
_shelx_shelxl_version_number 2014/7
_shelx_space_group_comment
; 
The symmetry employed for this shelxl refinement is uniquely defined 
by the following loop, which should always be used as a source of 
symmetry information in preference to the above space-group names. 
They are only intended as comments. 
;
_shelx_estimated_absorpt_t_min 0.142
_shelx_estimated_absorpt_t_max 0.224

loop_
_space_group_symop_operation_xyz
'x, y, z'
'-x, y, -z+1/2'
'x+1/2, y+1/2, z'
'-x+1/2, y+1/2, -z+1/2'
'-x, -y, -z'
'x, -y, z-1/2'
'-x+1/2, -y+1/2, -z'
'x+1/2, -y+1/2, z-1/2'

loop_
_atom_site_label
_atom_site_type_symbol
_atom_site_fract_x
_atom_site_fract_y
_atom_site_fract_z
_atom_site_U_iso_or_equiv
_atom_site_adp_type
_atom_site_occupancy
_atom_site_site_symmetry_order
_atom_site_calc_flag
_atom_site_refinement_flags_posn
_atom_site_refinement_flags_adp
_atom_site_refinement_flags_occupancy
_atom_site_disorder_assembly
_atom_site_disorder_group
C1 C 0.8845(4) 0.8261(4) 0.7205(5) 0.116(3) Uani 1 1 d . . . . .
H1A H 0.8954 0.8540 0.6896 0.175 Uiso 1 1 calc R U . . .
H1B H 0.9084 0.7992 0.7181 0.175 Uiso 1 1 calc R U . . .
H1C H 0.8866 0.8338 0.7865 0.175 Uiso 1 1 calc R U . . .
C2 C 0.8256(3) 0.8121(2) 0.6681(4) 0.0806(13) Uani 1 1 d . . . . .
C3 C 0.7898(8) 0.8471(8) 0.6987(7) 0.197(9) Uani 1 1 d . . . . .
H3A H 0.7536 0.8450 0.6563 0.296 Uiso 1 1 calc R U . . .
H3B H 0.8037 0.8795 0.6965 0.296 Uiso 1 1 calc R U . . .
H3C H 0.7885 0.8397 0.7634 0.296 Uiso 1 1 calc R U . . .
C4 C 0.8189(5) 0.7591(4) 0.6978(6) 0.129(4) Uani 1 1 d . . . . .
H4A H 0.8292 0.7566 0.7668 0.193 Uiso 1 1 calc R U . . .
H4B H 0.8420 0.7382 0.6717 0.193 Uiso 1 1 calc R U . . .
H4C H 0.7816 0.7492 0.6732 0.193 Uiso 1 1 calc R U . . .
C5 C 0.8190(2) 0.8136(2) 0.5583(4) 0.0706(10) Uani 1 1 d . . . . .
C6 C 0.7782(2) 0.84162(18) 0.4963(4) 0.0683(10) Uani 1 1 d . . . . .
H6 H 0.7543 0.8598 0.5215 0.082 Uiso 1 1 calc R U . . .
C7 C 0.77315(19) 0.84255(18) 0.3963(4) 0.0668(10) Uani 1 1 d . . . . .
C8 C 0.80678(19) 0.81358(18) 0.3578(4) 0.0672(10) Uani 1 1 d . . . . .
H8 H 0.8029 0.8133 0.2916 0.081 Uiso 1 1 calc R U . . .
C9 C 0.84705(19) 0.78439(17) 0.4193(4) 0.0649(9) Uani 1 1 d . . . . .
C10 C 0.8531(2) 0.78623(18) 0.5183(4) 0.0694(10) Uani 1 1 d . . . . .
H10 H 0.8811 0.7684 0.5589 0.083 Uiso 1 1 calc R U . . .
C11 C 0.72882(19) 0.87251(18) 0.3348(4) 0.0660(10) Uani 1 1 d . . . . .
C12 C 0.7215(2) 0.89046(17) 0.2416(4) 0.0669(10) Uani 1 1 d . . . . .
C13 C 0.6409(2) 0.9339(2) 0.1316(4) 0.0740(11) Uani 1 1 d . . . . .
H13A H 0.6643 0.9540 0.1036 0.089 Uiso 1 1 calc R U . . .
H13B H 0.6122 0.9546 0.1432 0.089 Uiso 1 1 calc R U . . .
C14 C 0.6159(2) 0.8939(2) 0.0621(4) 0.0756(12) Uani 1 1 d . . . . .
H14A H 0.5960 0.9078 0.0009 0.091 Uiso 1 1 calc R U . . .
H14B H 0.6443 0.8727 0.0509 0.091 Uiso 1 1 calc R U . . .
C15 C 0.56354(18) 0.8221(2) 0.0641(4) 0.0686(10) Uani 1 1 d . . . . .
C16 C 0.5355(2) 0.7928(2) 0.1155(4) 0.0740(11) Uani 1 1 d . . . . .
H16 H 0.5292 0.8042 0.1726 0.089 Uiso 1 1 calc R U . . .
C17 C 0.5173(2) 0.7471(2) 0.0812(4) 0.0715(10) Uani 1 1 d . . . . .
H17 H 0.4990 0.7277 0.1159 0.086 Uiso 1 1 calc R U . . .
C18 C 0.52577(18) 0.72994(18) -0.0036(4) 0.0676(10) Uani 1 1 d . . . . .
C19 C 0.5528(2) 0.7590(2) -0.0565(4) 0.0729(11) Uani 1 1 d . . . . .
H19 H 0.5583 0.7477 -0.1142 0.087 Uiso 1 1 calc R U . . .
C20 C 0.5714(2) 0.8052(2) -0.0216(4) 0.0735(11) Uani 1 1 d . . . . .
H20 H 0.5893 0.8248 -0.0565 0.088 Uiso 1 1 calc R U . . .
C21 C 0.5134(2) 0.6675(2) -0.1231(5) 0.0752(12) Uani 1 1 d . . . . .
H21A H 0.5518 0.6662 -0.1214 0.090 Uiso 1 1 calc R U . . .
H21B H 0.4951 0.6894 -0.1744 0.090 Uiso 1 1 calc R U . . .
C22 C 0.4886(2) 0.6174(2) -0.1395(4) 0.0698(10) Uani 1 1 d . . . . .
C23 C 0.4325(2) 0.6108(2) -0.1816(5) 0.0761(12) Uani 1 1 d . . . . .
H23 H 0.4100 0.6376 -0.2018 0.091 Uiso 1 1 calc R U . . .
C24 C 0.4115(2) 0.5649(2) -0.1925(4) 0.0754(12) Uani 1 1 d . . . . .
H24 H 0.3743 0.5600 -0.2192 0.090 Uiso 1 1 calc R U . . .
C25 C 0.44654(19) 0.5249(2) -0.1628(3) 0.0662(9) Uani 1 1 d . . . . .
C26 C 0.50216(18) 0.53475(17) -0.1247(3) 0.0616(8) Uani 1 1 d . . . . .
C27 C 0.53968(17) 0.49438(17) -0.0944(3) 0.0596(8) Uani 1 1 d . . . . .
C28 C 0.51890(19) 0.44660(18) -0.0990(3) 0.0636(9) Uani 1 1 d . . . . .
C29 C 0.4616(2) 0.4387(2) -0.1391(4) 0.0703(10) Uani 1 1 d . . . . .
H29 H 0.4482 0.4070 -0.1436 0.084 Uiso 1 1 calc R U . . .
C30 C 0.42699(19) 0.4755(2) -0.1702(4) 0.0718(11) Uani 1 1 d . . . . .
H30 H 0.3901 0.4691 -0.1968 0.086 Uiso 1 1 calc R U . . .
C31 C 0.5554(2) 0.40857(19) -0.0639(4) 0.0734(11) Uani 1 1 d . . . . .
H31 H 0.5431 0.3765 -0.0653 0.088 Uiso 1 1 calc R U . . .
C32 C 0.6094(2) 0.4194(2) -0.0277(5) 0.0766(12) Uani 1 1 d . . . . .
H32 H 0.6342 0.3948 -0.0025 0.092 Uiso 1 1 calc R U . . .
C33 C 0.62725(18) 0.46777(19) -0.0284(4) 0.0685(10) Uani 1 1 d . . . . .
C34 C 0.68681(19) 0.4808(2) 0.0082(4) 0.0703(10) Uani 1 1 d . . . . .
H34A H 0.7095 0.4545 -0.0046 0.084 Uiso 1 1 calc R U . . .
H34B H 0.6949 0.5101 -0.0232 0.084 Uiso 1 1 calc R U . . .
C35 C 0.74461(19) 0.51138(18) 0.1551(4) 0.0683(10) Uani 1 1 d . . . . .
C36 C 0.7864(2) 0.5216(2) 0.1130(5) 0.0765(12) Uani 1 1 d . . . . .
H36 H 0.7838 0.5119 0.0500 0.092 Uiso 1 1 calc R U . . .
C37 C 0.8328(2) 0.5468(3) 0.1659(5) 0.0826(14) Uani 1 1 d . . . . .
H37 H 0.8613 0.5531 0.1380 0.099 Uiso 1 1 calc R U . . .
C38 C 0.8366(2) 0.5622(2) 0.2581(5) 0.0749(12) Uani 1 1 d . . . . .
C39 C 0.7948(2) 0.5505(2) 0.3012(4) 0.0723(10) Uani 1 1 d . . . . .
H39 H 0.7977 0.5599 0.3645 0.087 Uiso 1 1 calc R U . . .
C40 C 0.7498(2) 0.5254(2) 0.2511(4) 0.0720(11) Uani 1 1 d . . . . .
H40 H 0.7225 0.5175 0.2808 0.086 Uiso 1 1 calc R U . . .
C41 C 0.9198(2) 0.6073(3) 0.2712(5) 0.0875(18) Uani 1 1 d . . . . .
H41A H 0.9028 0.6238 0.2110 0.105 Uiso 1 1 calc R U . . .
H41B H 0.9424 0.5810 0.2583 0.105 Uiso 1 1 calc R U . . .
C42 C 0.9538(2) 0.6430(3) 0.3440(5) 0.0825(14) Uani 1 1 d . . . . .
H42A H 0.9626 0.6283 0.4076 0.099 Uiso 1 1 calc R U . . .
H42B H 0.9878 0.6495 0.3274 0.099 Uiso 1 1 calc R U . . .
C43 C 0.89679(17) 0.70396(19) 0.4084(3) 0.0645(9) Uani 1 1 d . . . . .
C44 C 0.88042(18) 0.7503(2) 0.3791(4) 0.0678(10) Uani 1 1 d . . . . .
C45 C 0.8501(3) 0.8797(3) 0.9643(5) 0.0883(16) Uani 1 1 d . . . . .
H45A H 0.8553 0.9058 0.9231 0.132 Uiso 1 1 calc R U . . .
H45B H 0.8147 0.8654 0.9388 0.132 Uiso 1 1 calc R U . . .
H45C H 0.8777 0.8553 0.9676 0.132 Uiso 1 1 calc R U . . .
I1 I 0.77266(2) 0.89269(2) 0.15054(2) 0.06777(16) Uani 1 1 d . . . . .
I2 I 0.87417(2) 0.66082(2) 0.50982(2) 0.06882(16) Uani 1 1 d . . . . .
N1 N 0.68469(19) 0.88631(18) 0.3653(4) 0.0737(10) Uani 1 1 d . . . . .
N2 N 0.65062(19) 0.91065(17) 0.2969(4) 0.0752(10) Uani 1 1 d . . . . .
N3 N 0.67260(17) 0.91377(16) 0.2223(3) 0.0691(9) Uani 1 1 d . . . . .
N4 N 0.52331(15) 0.58074(15) -0.1131(3) 0.0631(8) Uani 1 1 d . . . . .
N5 N 0.59348(15) 0.50448(14) -0.0614(3) 0.0616(7) Uani 1 1 d . . . . .
N6 N 0.92539(16) 0.68857(18) 0.3466(3) 0.0706(9) Uani 1 1 d . . . . .
N7 N 0.9273(2) 0.7236(2) 0.2826(4) 0.0824(12) Uani 1 1 d . . . . .
N8 N 0.8996(2) 0.7612(2) 0.3008(4) 0.0781(11) Uani 1 1 d . . . . .
O1 O 0.58005(16) 0.86705(15) 0.1034(3) 0.0774(8) Uani 1 1 d . . . . .
O2 O 0.50648(15) 0.68383(13) -0.0319(3) 0.0722(8) Uani 1 1 d . . . . .
O3 O 0.69687(14) 0.48864(15) 0.1107(3) 0.0746(8) Uani 1 1 d . . . . .
O4 O 0.87906(17) 0.58888(19) 0.3150(3) 0.0851(11) Uani 1 1 d . . . . .
O5 O 0.85390(19) 0.89780(19) 1.0562(4) 0.0883(12) Uani 1 1 d . . . . .
H5 H 0.8844 0.9094 1.0785 0.132 Uiso 1 1 calc R U . . .
O6 O 0.5000 0.0000 0.0000 0.159(7) Uani 0.8 2 d S . P . .
O7 O 0.5277(6) 0.9601(5) 0.8927(10) 0.157(4) Uani 0.8 1 d . U P . .

loop_
_atom_site_aniso_label
_atom_site_aniso_U_11
_atom_site_aniso_U_22
_atom_site_aniso_U_33
_atom_site_aniso_U_23
_atom_site_aniso_U_13
_atom_site_aniso_U_12
C1 0.124(6) 0.135(7) 0.073(3) 0.003(4) -0.005(4) -0.043(5)
C2 0.088(3) 0.086(3) 0.062(2) -0.010(2) 0.010(2) 0.002(3)
C3 0.229(15) 0.270(18) 0.070(4) -0.023(7) 0.000(6) 0.154(15)
C4 0.180(9) 0.138(7) 0.080(4) -0.017(4) 0.053(5) -0.068(7)
C5 0.070(2) 0.072(3) 0.066(2) -0.0083(19) 0.0104(18) -0.004(2)
C6 0.065(2) 0.067(2) 0.069(2) -0.0079(18) 0.0115(18) -0.0063(18)
C7 0.061(2) 0.067(2) 0.071(2) -0.0014(18) 0.0152(18) -0.0084(17)
C8 0.062(2) 0.068(2) 0.070(2) 0.0034(18) 0.0154(17) -0.0088(17)
C9 0.063(2) 0.060(2) 0.072(2) -0.0014(17) 0.0179(18) -0.0093(17)
C10 0.072(2) 0.061(2) 0.069(2) -0.0040(18) 0.0078(19) -0.0059(18)
C11 0.062(2) 0.065(2) 0.071(2) -0.0005(19) 0.0177(18) -0.0084(17)
C12 0.063(2) 0.063(2) 0.071(2) 0.0004(17) 0.0111(18) -0.0100(16)
C13 0.066(2) 0.069(3) 0.084(3) 0.011(2) 0.013(2) -0.0030(19)
C14 0.069(3) 0.074(3) 0.079(3) 0.012(2) 0.011(2) -0.011(2)
C15 0.0560(19) 0.070(2) 0.075(2) 0.005(2) 0.0091(17) -0.0058(18)
C16 0.072(2) 0.077(3) 0.073(3) 0.004(2) 0.019(2) -0.010(2)
C17 0.067(2) 0.071(3) 0.077(3) 0.006(2) 0.0199(19) -0.0078(19)
C18 0.058(2) 0.064(2) 0.080(3) 0.009(2) 0.0164(18) 0.0006(17)
C19 0.067(2) 0.076(3) 0.078(3) 0.008(2) 0.023(2) -0.005(2)
C20 0.067(2) 0.073(3) 0.079(3) 0.014(2) 0.018(2) -0.002(2)
C21 0.074(3) 0.071(3) 0.085(3) 0.000(2) 0.028(2) 0.001(2)
C22 0.066(2) 0.070(2) 0.078(3) 0.002(2) 0.026(2) 0.004(2)
C23 0.062(2) 0.078(3) 0.089(3) 0.008(2) 0.020(2) 0.013(2)
C24 0.057(2) 0.086(3) 0.080(3) 0.000(2) 0.0136(19) 0.002(2)
C25 0.060(2) 0.073(3) 0.066(2) -0.0060(19) 0.0162(17) -0.0004(18)
C26 0.058(2) 0.067(2) 0.0606(19) -0.0048(17) 0.0177(15) -0.0009(17)
C27 0.0571(19) 0.065(2) 0.0573(18) -0.0040(16) 0.0154(15) -0.0006(16)
C28 0.063(2) 0.066(2) 0.065(2) -0.0088(17) 0.0217(17) -0.0039(17)
C29 0.069(2) 0.068(2) 0.075(3) -0.015(2) 0.0203(19) -0.0116(19)
C30 0.0536(19) 0.081(3) 0.079(3) -0.014(2) 0.0146(18) -0.0089(19)
C31 0.072(3) 0.061(2) 0.088(3) -0.007(2) 0.024(2) -0.004(2)
C32 0.070(3) 0.065(3) 0.095(3) -0.002(2) 0.023(2) 0.005(2)
C33 0.055(2) 0.068(2) 0.081(3) -0.006(2) 0.0150(18) 0.0003(17)
C34 0.056(2) 0.073(3) 0.080(3) 0.000(2) 0.0152(18) 0.0030(18)
C35 0.058(2) 0.061(2) 0.084(3) 0.002(2) 0.0148(19) 0.0027(17)
C36 0.059(2) 0.084(3) 0.086(3) -0.016(2) 0.018(2) -0.003(2)
C37 0.065(2) 0.094(4) 0.093(3) -0.019(3) 0.027(2) -0.010(2)
C38 0.058(2) 0.077(3) 0.090(3) -0.013(2) 0.019(2) -0.005(2)
C39 0.068(2) 0.071(3) 0.078(3) -0.005(2) 0.018(2) 0.0049(19)
C40 0.063(2) 0.070(2) 0.083(3) 0.006(2) 0.017(2) 0.0001(19)
C41 0.065(3) 0.106(4) 0.096(4) -0.035(3) 0.031(3) -0.016(3)
C42 0.062(2) 0.092(4) 0.098(4) -0.027(3) 0.028(2) -0.005(2)
C43 0.0555(18) 0.074(2) 0.066(2) -0.0066(18) 0.0189(16) -0.0063(17)
C44 0.060(2) 0.074(3) 0.069(2) 0.0011(19) 0.0160(17) -0.0095(18)
C45 0.088(4) 0.098(4) 0.080(3) -0.016(3) 0.024(3) -0.018(3)
I1 0.0634(2) 0.0697(2) 0.0696(2) 0.00169(11) 0.01632(15) -0.00920(10)
I2 0.0739(2) 0.0660(2) 0.0686(2) -0.00102(10) 0.02234(16) -0.00140(11)
N1 0.068(2) 0.073(2) 0.080(2) 0.0050(19) 0.0203(19) -0.0026(17)
N2 0.069(2) 0.068(2) 0.090(3) 0.006(2) 0.0228(19) -0.0011(18)
N3 0.0636(19) 0.064(2) 0.079(2) 0.0014(17) 0.0174(16) -0.0040(15)
N4 0.0597(17) 0.0651(19) 0.0664(18) -0.0029(15) 0.0201(14) -0.0015(15)
N5 0.0577(17) 0.0626(19) 0.0656(18) -0.0052(15) 0.0179(14) -0.0002(14)
N6 0.0582(17) 0.085(3) 0.072(2) -0.0118(18) 0.0221(15) -0.0078(17)
N7 0.071(2) 0.106(4) 0.073(2) -0.005(2) 0.0253(19) -0.014(2)
N8 0.075(2) 0.089(3) 0.074(2) 0.002(2) 0.0272(19) -0.013(2)
O1 0.0725(18) 0.073(2) 0.088(2) 0.0000(17) 0.0239(16) -0.0126(16)
O2 0.0762(19) 0.0636(17) 0.081(2) 0.0040(15) 0.0279(15) -0.0037(14)
O3 0.0612(16) 0.079(2) 0.080(2) 0.0026(16) 0.0121(14) -0.0065(15)
O4 0.0688(19) 0.100(3) 0.089(2) -0.023(2) 0.0250(17) -0.0176(19)
O5 0.079(2) 0.105(3) 0.089(2) -0.025(2) 0.038(2) -0.031(2)
O6 0.186(13) 0.138(10) 0.195(15) -0.066(10) 0.126(13) -0.077(10)
O7 0.156(4) 0.158(4) 0.157(4) 0.000(2) 0.042(2) 0.000(2)

loop_
_atom_type_symbol
_atom_type_description
_atom_type_scat_dispersion_real
_atom_type_scat_dispersion_imag
_atom_type_scat_source
C C 0.0181 0.0091 'International Tables Vol C Tables 4.2.6.8 and 6.1.1.4'
H H 0.0000 0.0000 'International Tables Vol C Tables 4.2.6.8 and 6.1.1.4'
O O 0.0492 0.0322 'International Tables Vol C Tables 4.2.6.8 and 6.1.1.4'
I I -0.3257 6.8362 'International Tables Vol C Tables 4.2.6.8 and 6.1.1.4'
N N 0.0311 0.0180 'International Tables Vol C Tables 4.2.6.8 and 6.1.1.4'

loop_
_geom_angle_atom_site_label_1
_geom_angle_atom_site_label_2
_geom_angle_atom_site_label_3
_geom_angle
_geom_angle_site_symmetry_1
_geom_angle_site_symmetry_3
_geom_angle_publ_flag
C3 C2 C1 106.9(10) . . ?
C3 C2 C4 114.5(12) . . ?
C1 C2 C4 105.3(7) . . ?
C3 C2 C5 112.3(6) . . ?
C1 C2 C5 109.0(6) . . ?
C4 C2 C5 108.5(5) . . ?
C10 C5 C6 118.1(5) . . ?
C10 C5 C2 120.0(5) . . ?
C6 C5 C2 121.9(5) . . ?
C5 C6 C7 120.8(5) . . ?
C8 C7 C6 119.8(5) . . ?
C8 C7 C11 122.1(5) . . ?
C6 C7 C11 118.0(5) . . ?
C7 C8 C9 119.8(5) . . ?
C10 C9 C8 119.2(5) . . ?
C10 C9 C44 120.2(5) . . ?
C8 C9 C44 120.6(5) . . ?
C5 C10 C9 122.2(5) . . ?
N1 C11 C12 107.3(5) . . ?
N1 C11 C7 121.6(5) . . ?
C12 C11 C7 131.1(5) . . ?
N3 C12 C11 104.3(5) . . ?
N3 C12 I1 123.2(4) . . ?
C11 C12 I1 132.1(4) . . ?
N3 C13 C14 110.8(4) . . ?
O1 C14 C13 107.8(5) . . ?
O1 C15 C20 124.6(5) . . ?
O1 C15 C16 115.9(5) . . ?
C20 C15 C16 119.4(5) . . ?
C17 C16 C15 120.0(5) . . ?
C18 C17 C16 120.7(5) . . ?
C17 C18 O2 116.7(4) . . ?
C17 C18 C19 120.0(5) . . ?
O2 C18 C19 123.3(5) . . ?
C18 C19 C20 119.3(5) . . ?
C15 C20 C19 120.6(5) . . ?
O2 C21 C22 106.3(4) . . ?
N4 C22 C23 123.3(5) . . ?
N4 C22 C21 115.3(5) . . ?
C23 C22 C21 121.3(5) . . ?
C24 C23 C22 119.4(5) . . ?
C23 C24 C25 119.2(5) . . ?
C26 C25 C24 117.5(5) . . ?
C26 C25 C30 120.2(5) . . ?
C24 C25 C30 122.2(5) . . ?
N4 C26 C25 123.4(4) . . ?
N4 C26 C27 117.6(4) . . ?
C25 C26 C27 119.0(4) . . ?
N5 C27 C28 122.6(4) . . ?
N5 C27 C26 118.2(4) . . ?
C28 C27 C26 119.2(4) . . ?
C31 C28 C27 118.2(4) . . ?
C31 C28 C29 122.6(5) . . ?
C27 C28 C29 119.2(5) . . ?
C30 C29 C28 122.0(5) . . ?
C29 C30 C25 120.2(4) . . ?
C32 C31 C28 118.6(5) . . ?
C31 C32 C33 119.8(5) . . ?
N5 C33 C32 122.7(4) . . ?
N5 C33 C34 116.1(4) . . ?
C32 C33 C34 121.2(5) . . ?
O3 C34 C33 106.5(4) . . ?
O3 C35 C36 125.3(5) . . ?
O3 C35 C40 115.4(5) . . ?
C36 C35 C40 119.3(5) . . ?
C35 C36 C37 119.6(5) . . ?
C38 C37 C36 120.8(5) . . ?
C37 C38 O4 125.6(5) . . ?
C37 C38 C39 119.2(5) . . ?
O4 C38 C39 115.2(5) . . ?
C40 C39 C38 120.6(5) . . ?
C39 C40 C35 120.3(5) . . ?
O4 C41 C42 105.6(5) . . ?
N6 C42 C41 112.1(5) . . ?
N6 C43 C44 105.0(4) . . ?
N6 C43 I2 125.4(4) . . ?
C44 C43 I2 129.0(3) . . ?
C43 C44 N8 108.1(5) . . ?
C43 C44 C9 128.7(4) . . ?
N8 C44 C9 123.1(5) . . ?
N2 N1 C11 109.8(5) . . ?
N1 N2 N3 107.6(4) . . ?
N2 N3 C12 110.9(4) . . ?
N2 N3 C13 119.7(4) . . ?
C12 N3 C13 128.7(5) . . ?
C22 N4 C26 117.1(4) . . ?
C33 N5 C27 117.9(4) . . ?
N7 N6 C43 110.5(5) . . ?
N7 N6 C42 119.5(5) . . ?
C43 N6 C42 130.0(5) . . ?
N8 N7 N6 107.9(4) . . ?
N7 N8 C44 108.5(5) . . ?
C15 O1 C14 117.0(5) . . ?
C18 O2 C21 115.9(4) . . ?
C35 O3 C34 116.4(4) . . ?
C38 O4 C41 117.9(5) . . ?

loop_
_geom_bond_atom_site_label_1
_geom_bond_atom_site_label_2
_geom_bond_distance
_geom_bond_site_symmetry_2
_geom_bond_publ_flag
C1 C2 1.537(10) . ?
C2 C3 1.465(12) . ?
C2 C4 1.537(12) . ?
C2 C5 1.542(7) . ?
C5 C10 1.381(8) . ?
C5 C6 1.403(8) . ?
C6 C7 1.408(8) . ?
C7 C8 1.383(8) . ?
C7 C11 1.483(7) . ?
C8 C9 1.411(7) . ?
C9 C10 1.390(7) . ?
C9 C44 1.477(7) . ?
C11 N1 1.358(7) . ?
C11 C12 1.393(7) . ?
C12 N3 1.358(7) . ?
C12 I1 2.071(5) . ?
C13 N3 1.448(7) . ?
C13 C14 1.507(8) . ?
C14 O1 1.416(6) . ?
C15 O1 1.375(7) . ?
C15 C20 1.377(9) . ?
C15 C16 1.404(7) . ?
C16 C17 1.381(8) . ?
C17 C18 1.375(8) . ?
C18 O2 1.378(6) . ?
C18 C19 1.398(7) . ?
C19 C20 1.399(8) . ?
C21 O2 1.438(7) . ?
C21 C22 1.504(8) . ?
C22 N4 1.324(7) . ?
C22 C23 1.403(8) . ?
C23 C24 1.361(9) . ?
C24 C25 1.405(8) . ?
C25 C26 1.400(6) . ?
C25 C30 1.438(8) . ?
C26 N4 1.363(6) . ?
C26 C27 1.450(6) . ?
C27 N5 1.351(6) . ?
C27 C28 1.407(7) . ?
C28 C31 1.397(7) . ?
C28 C29 1.432(7) . ?
C29 C30 1.335(8) . ?
C31 C32 1.365(8) . ?
C32 C33 1.402(8) . ?
C33 N5 1.326(6) . ?
C33 C34 1.507(6) . ?
C34 O3 1.443(7) . ?
C35 O3 1.363(6) . ?
C35 C36 1.380(8) . ?
C35 C40 1.404(8) . ?
C36 C37 1.404(8) . ?
C37 C38 1.370(9) . ?
C38 O4 1.378(7) . ?
C38 C39 1.397(8) . ?
C39 C40 1.366(8) . ?
C41 O4 1.435(8) . ?
C41 C42 1.524(8) . ?
C42 N6 1.447(8) . ?
C43 N6 1.353(6) . ?
C43 C44 1.368(7) . ?
C43 I2 2.071(5) . ?
C44 N8 1.370(7) . ?
C45 O5 1.389(8) . ?
N1 N2 1.308(7) . ?
N2 N3 1.335(7) . ?
N6 N7 1.340(8) . ?
N7 N8 1.312(8) . ?

loop_
_geom_hbond_atom_site_label_D
_geom_hbond_atom_site_label_H
_geom_hbond_atom_site_label_A
_geom_hbond_distance_DH
_geom_hbond_distance_HA
_geom_hbond_distance_DA
_geom_hbond_angle_DHA
_geom_hbond_site_symmetry_A
O5 H5 N4 0.82 2.28 3.064(6) 160.4 7_666
O5 H5 N5 0.82 2.45 2.985(6) 123.4 7_666
